data_2213347
loop_
_publ_author_name
'Yang, Hong-Jun'
'Tian, Lai-Jin'
'Mao, Wu-Tao'
'Zheng, Xiao-Feng'

_publ_section_title
;
 (4-Acetylphenolato)tris(2-methyl-2-phenylpropyl)tin(IV)
;
_journal_coeditor_code HB2357
_journal_issue 5
_journal_name_full 'Acta Crystallographica Section E'
_journal_page_first m1271
_journal_page_last m1271
_journal_paper_doi 10.1107/S1600536807015449
_journal_volume 63
_journal_year 2007
_chemical_formula_iupac '[Sn (C10 H13)3 (C8 H7 O2)]'
_chemical_formula_moiety 'C38 H46 O2 Sn'
_chemical_formula_sum 'C38 H46 O2 Sn'
_chemical_formula_weight 653.44
_chemical_name_systematic
;
(4-Acetylphenolato)tris(2-methyl-2-phenylpropyl)tin(IV)
;
_space_group_IT_number 2
_symmetry_cell_setting triclinic
_symmetry_space_group_name_Hall '-P 1'
_symmetry_space_group_name_H-M 'P -1'
_atom_sites_solution_hydrogens geom
_atom_sites_solution_primary direct
_atom_sites_solution_secondary difmap
_audit_creation_method SHELXL-97
_cell_angle_alpha 78.704(2)
_cell_angle_beta 87.9060(10)
_cell_angle_gamma 76.8740(10)
_cell_formula_units_Z 2
_cell_length_a 9.5062(7)
_cell_length_b 9.7309(7)
_cell_length_c 19.0769(15)
_cell_measurement_reflns_used 7970
_cell_measurement_temperature 295(2)
_cell_measurement_theta_max 26.36
_cell_measurement_theta_min 2.18
_cell_volume 1685.2(2)
_computing_cell_refinement 'SAINT (Bruker, 2002)'
_computing_data_collection 'SMART (Bruker, 2002)'
_computing_data_reduction SAINT
_computing_molecular_graphics 'ORTEP-3 for Windows (Farrugia, 1997)'
_computing_publication_material SHELXL97
_computing_structure_refinement 'SHELXL97 (Sheldrick, 1997)'
_computing_structure_solution 'SHELXS97 (Sheldrick, 1997)'
_diffrn_ambient_temperature 295(2)
_diffrn_measured_fraction_theta_full 0.987
_diffrn_measured_fraction_theta_max 0.987
_diffrn_measurement_device_type 'Bruker SMART APEX CCD'
_diffrn_measurement_method \w
_diffrn_radiation_monochromator graphite
_diffrn_radiation_source 'fine-focus sealed tube'
_diffrn_radiation_type MoK\a
_diffrn_radiation_wavelength 0.71073
_diffrn_reflns_av_R_equivalents 0.0170
_diffrn_reflns_av_sigmaI/netI 0.0268
_diffrn_reflns_limit_h_max 11
_diffrn_reflns_limit_h_min -11
_diffrn_reflns_limit_k_max 11
_diffrn_reflns_limit_k_min -11
_diffrn_reflns_limit_l_max 23
_diffrn_reflns_limit_l_min -23
_diffrn_reflns_number 13220
_diffrn_reflns_theta_full 26.00
_diffrn_reflns_theta_max 26.00
_diffrn_reflns_theta_min 2.18
_diffrn_standards_decay_% 0
_diffrn_standards_interval_count 0
_diffrn_standards_interval_time 0
_diffrn_standards_number 0
_exptl_absorpt_coefficient_mu 0.788
_exptl_absorpt_correction_T_max 0.846
_exptl_absorpt_correction_T_min 0.738
_exptl_absorpt_correction_type multi-scan
_exptl_absorpt_process_details '(SADABS; Bruker, 2002)'
_exptl_crystal_colour colorless
_exptl_crystal_density_diffrn 1.288
_exptl_crystal_density_method 'not measured'
_exptl_crystal_description block
_exptl_crystal_F_000 680
_exptl_crystal_size_max 0.41
_exptl_crystal_size_mid 0.30
_exptl_crystal_size_min 0.22
_refine_diff_density_max 0.425
_refine_diff_density_min -0.288
_refine_ls_extinction_method none
_refine_ls_goodness_of_fit_ref 1.025
_refine_ls_hydrogen_treatment constr
_refine_ls_matrix_type full
_refine_ls_number_parameters 371
_refine_ls_number_reflns 6532
_refine_ls_number_restraints 0
_refine_ls_restrained_S_all 1.025
_refine_ls_R_factor_all 0.0293
_refine_ls_R_factor_gt 0.0263
_refine_ls_shift/su_max 0.000
_refine_ls_shift/su_mean 0.000
_refine_ls_structure_factor_coef Fsqd
_refine_ls_weighting_details 'calc w=1/[\s^2^(Fo^2^)+(0.0402P)^2^+0.0822P] where P=(Fo^2^+2Fc^2^)/3'
_refine_ls_weighting_scheme calc
_refine_ls_wR_factor_gt 0.0651
_refine_ls_wR_factor_ref 0.0667
_reflns_number_gt 6022
_reflns_number_total 6532
_reflns_threshold_expression I>2\s(I)
_cod_data_source_file hb2357.cif
_cod_data_source_block I
_cod_database_code 2213347
_cod_database_fobs_code 2213347

loop_
_symmetry_equiv_pos_as_xyz
'x, y, z'
'-x, -y, -z'

loop_
_atom_site_type_symbol
_atom_site_label
_atom_site_fract_x
_atom_site_fract_y
_atom_site_fract_z
_atom_site_U_iso_or_equiv
_atom_site_adp_type
_atom_site_calc_flag
_atom_site_refinement_flags
_atom_site_occupancy
Sn Sn1 0.317898(13) 0.629091(14) 0.227412(7) 0.03998(6) Uani d . 1
O O1 0.52017(16) 0.51431(17) 0.21076(8) 0.0568(4) Uani d . 1
O O2 0.9387(3) -0.0669(3) 0.35029(17) 0.1349(11) Uani d . 1
C C1 0.3299(2) 0.7556(2) 0.30715(11) 0.0472(5) Uani d . 1
H H1A 0.2319 0.7952 0.3205 0.057 Uiso calc R 1
H H1B 0.3767 0.6905 0.3492 0.057 Uiso calc R 1
C C2 0.4082(2) 0.8807(2) 0.28908(12) 0.0507(5) Uani d . 1
C C3 0.5696(3) 0.8193(3) 0.28176(17) 0.0736(7) Uani d . 1
H H3A 0.6058 0.7540 0.3251 0.110 Uiso calc R 1
H H3B 0.6196 0.8962 0.2729 0.110 Uiso calc R 1
H H3C 0.5850 0.7689 0.2426 0.110 Uiso calc R 1
C C4 0.3876(3) 0.9623(3) 0.35178(15) 0.0777(8) Uani d . 1
H H4A 0.2866 1.0026 0.3570 0.117 Uiso calc R 1
H H4B 0.4391 1.0381 0.3422 0.117 Uiso calc R 1
H H4C 0.4241 0.8970 0.3951 0.117 Uiso calc R 1
C C5 0.3417(2) 0.9854(2) 0.22192(12) 0.0498(5) Uani d . 1
C C6 0.4219(3) 1.0272(3) 0.16242(16) 0.0725(7) Uani d . 1
H H6 0.5218 0.9949 0.1637 0.087 Uiso calc R 1
C C7 0.3552(4) 1.1164(3) 0.10115(17) 0.0879(9) Uani d . 1
H H7 0.4113 1.1424 0.0620 0.106 Uiso calc R 1
C C8 0.2095(4) 1.1667(3) 0.09735(16) 0.0827(9) Uani d . 1
H H8 0.1654 1.2243 0.0557 0.099 Uiso calc R 1
C C9 0.1297(3) 1.1309(3) 0.15570(15) 0.0738(7) Uani d . 1
H H9 0.0304 1.1674 0.1545 0.089 Uiso calc R 1
C C10 0.1941(3) 1.0405(3) 0.21730(13) 0.0596(6) Uani d . 1
H H10 0.1367 1.0165 0.2563 0.072 Uiso calc R 1
C C11 0.2938(2) 0.7468(2) 0.11949(11) 0.0474(5) Uani d . 1
H H11A 0.2351 0.8420 0.1204 0.057 Uiso calc R 1
H H11B 0.3886 0.7587 0.1027 0.057 Uiso calc R 1
C C12 0.2271(2) 0.6850(2) 0.06371(10) 0.0482(5) Uani d . 1
C C13 0.3191(3) 0.5349(3) 0.06031(14) 0.0693(7) Uani d . 1
H H13A 0.4170 0.5412 0.0493 0.104 Uiso calc R 1
H H13B 0.2813 0.4976 0.0238 0.104 Uiso calc R 1
H H13C 0.3164 0.4720 0.1056 0.104 Uiso calc R 1
C C14 0.2323(3) 0.7832(3) -0.00954(12) 0.0731(8) Uani d . 1
H H14A 0.3309 0.7852 -0.0215 0.110 Uiso calc R 1
H H14B 0.1788 0.8788 -0.0077 0.110 Uiso calc R 1
H H14C 0.1905 0.7470 -0.0452 0.110 Uiso calc R 1
C C15 0.0697(2) 0.6840(2) 0.08094(10) 0.0464(5) Uani d . 1
C C16 -0.0250(3) 0.8086(3) 0.09183(13) 0.0612(6) Uani d . 1
H H16 0.0094 0.8916 0.0894 0.073 Uiso calc R 1
C C17 -0.1686(3) 0.8130(4) 0.10622(16) 0.0825(9) Uani d . 1
H H17 -0.2296 0.8982 0.1136 0.099 Uiso calc R 1
C C18 -0.2220(3) 0.6928(5) 0.10974(15) 0.0886(10) Uani d . 1
H H18 -0.3192 0.6957 0.1193 0.106 Uiso calc R 1
C C19 -0.1318(4) 0.5696(4) 0.09911(14) 0.0828(9) Uani d . 1
H H19 -0.1676 0.4874 0.1019 0.099 Uiso calc R 1
C C20 0.0132(3) 0.5637(3) 0.08411(12) 0.0622(6) Uani d . 1
H H20 0.0729 0.4783 0.0761 0.075 Uiso calc R 1
C C21 0.2088(2) 0.4559(2) 0.25972(10) 0.0442(5) Uani d . 1
H H21A 0.1647 0.4415 0.2175 0.053 Uiso calc R 1
H H21B 0.2814 0.3690 0.2769 0.053 Uiso calc R 1
C C22 0.0910(2) 0.4712(2) 0.31761(11) 0.0438(4) Uani d . 1
C C23 0.0239(3) 0.3390(3) 0.32729(14) 0.0693(7) Uani d . 1
H H23A -0.0185 0.3358 0.2829 0.104 Uiso calc R 1
H H23B -0.0492 0.3454 0.3633 0.104 Uiso calc R 1
H H23C 0.0977 0.2533 0.3417 0.104 Uiso calc R 1
C C24 -0.0271(3) 0.6045(3) 0.29186(13) 0.0670(7) Uani d . 1
H H24A -0.0663 0.5975 0.2474 0.100 Uiso calc R 1
H H24B 0.0129 0.6883 0.2851 0.100 Uiso calc R 1
H H24C -0.1022 0.6119 0.3268 0.100 Uiso calc R 1
C C25 0.1581(2) 0.4748(2) 0.38874(10) 0.0426(4) Uani d . 1
C C26 0.2682(3) 0.3640(3) 0.41985(13) 0.0645(6) Uani d . 1
H H26 0.3015 0.2863 0.3973 0.077 Uiso calc R 1
C C27 0.3310(3) 0.3660(4) 0.48461(16) 0.0872(9) Uani d . 1
H H27 0.4052 0.2899 0.5049 0.105 Uiso calc R 1
C C28 0.2841(4) 0.4785(4) 0.51789(14) 0.0861(9) Uani d . 1
H H28 0.3263 0.4803 0.5608 0.103 Uiso calc R 1
C C29 0.1750(4) 0.5889(3) 0.48842(14) 0.0747(8) Uani d . 1
H H29 0.1423 0.6660 0.5114 0.090 Uiso calc R 1
C C30 0.1130(3) 0.5872(3) 0.42491(12) 0.0555(6) Uani d . 1
H H30 0.0384 0.6637 0.4056 0.067 Uiso calc R 1
C C31 0.5915(2) 0.3940(2) 0.25247(12) 0.0483(5) Uani d . 1
C C32 0.6787(3) 0.2864(3) 0.22104(14) 0.0604(6) Uani d . 1
H H32 0.6834 0.2983 0.1715 0.073 Uiso calc R 1
C C33 0.7573(3) 0.1634(3) 0.26260(16) 0.0665(7) Uani d . 1
H H33 0.8155 0.0939 0.2405 0.080 Uiso calc R 1
C C34 0.7522(2) 0.1401(2) 0.33631(15) 0.0591(6) Uani d . 1
C C35 0.6640(3) 0.2438(3) 0.36739(14) 0.0592(6) Uani d . 1
H H35 0.6567 0.2292 0.4169 0.071 Uiso calc R 1
C C36 0.5859(2) 0.3697(3) 0.32638(13) 0.0560(6) Uani d . 1
H H36 0.5287 0.4390 0.3489 0.067 Uiso calc R 1
C C37 0.8452(3) 0.0082(3) 0.3789(2) 0.0812(9) Uani d . 1
C C38 0.8200(5) -0.0289(4) 0.4578(2) 0.1201(14) Uani d . 1
H H38A 0.8626 -0.1287 0.4751 0.180 Uiso calc R 1
H H38B 0.7181 -0.0108 0.4667 0.180 Uiso calc R 1
H H38C 0.8633 0.0291 0.4820 0.180 Uiso calc R 1

loop_
_atom_site_aniso_label
_atom_site_aniso_U_11
_atom_site_aniso_U_22
_atom_site_aniso_U_33
_atom_site_aniso_U_12
_atom_site_aniso_U_13
_atom_site_aniso_U_23
Sn1 0.03956(9) 0.04239(9) 0.03860(9) -0.01044(6) -0.00066(6) -0.00760(6)
O1 0.0426(8) 0.0607(10) 0.0603(10) -0.0036(7) 0.0056(7) -0.0058(8)
O2 0.123(2) 0.0682(14) 0.170(3) 0.0354(14) 0.0357(19) 0.0092(15)
C1 0.0523(12) 0.0480(12) 0.0415(11) -0.0092(9) -0.0026(9) -0.0108(9)
C2 0.0508(12) 0.0488(12) 0.0563(13) -0.0123(10) -0.0049(10) -0.0168(10)
C3 0.0521(14) 0.0729(17) 0.101(2) -0.0172(13) -0.0109(14) -0.0222(15)
C4 0.099(2) 0.0668(17) 0.0731(18) -0.0108(15) -0.0217(15) -0.0320(14)
C5 0.0573(13) 0.0402(11) 0.0569(13) -0.0161(10) 0.0010(10) -0.0155(9)
C6 0.0704(17) 0.0702(17) 0.0834(19) -0.0322(14) 0.0112(14) -0.0129(15)
C7 0.123(3) 0.0736(19) 0.0697(19) -0.043(2) 0.0186(18) 0.0026(15)
C8 0.125(3) 0.0522(16) 0.0641(18) -0.0138(17) -0.0079(18) -0.0007(13)
C9 0.0839(19) 0.0561(15) 0.0718(18) 0.0042(14) -0.0120(15) -0.0105(13)
C10 0.0654(15) 0.0547(14) 0.0554(14) -0.0044(11) 0.0005(11) -0.0132(11)
C11 0.0488(12) 0.0508(12) 0.0437(11) -0.0172(10) 0.0016(9) -0.0046(9)
C12 0.0524(12) 0.0566(13) 0.0354(10) -0.0117(10) 0.0016(9) -0.0095(9)
C13 0.0700(16) 0.0784(18) 0.0613(15) -0.0032(13) 0.0036(12) -0.0339(13)
C14 0.0761(18) 0.102(2) 0.0401(12) -0.0310(16) 0.0055(12) 0.0008(13)
C15 0.0551(12) 0.0535(12) 0.0311(9) -0.0154(10) -0.0044(9) -0.0051(9)
C16 0.0558(14) 0.0591(14) 0.0654(15) -0.0112(11) 0.0032(11) -0.0067(12)
C17 0.0554(16) 0.103(2) 0.0771(19) -0.0049(16) 0.0058(14) -0.0050(17)
C18 0.0577(17) 0.157(3) 0.0544(16) -0.042(2) -0.0022(13) -0.0060(19)
C19 0.098(2) 0.117(3) 0.0534(15) -0.069(2) -0.0098(15) -0.0082(16)
C20 0.0793(17) 0.0670(15) 0.0489(13) -0.0319(13) -0.0067(12) -0.0120(11)
C21 0.0504(12) 0.0470(11) 0.0388(10) -0.0155(9) 0.0020(9) -0.0119(9)
C22 0.0437(11) 0.0493(11) 0.0413(10) -0.0137(9) 0.0005(8) -0.0115(9)
C23 0.0752(17) 0.0871(19) 0.0650(15) -0.0503(15) 0.0161(13) -0.0266(14)
C24 0.0499(13) 0.0900(19) 0.0539(14) 0.0001(13) -0.0072(11) -0.0137(13)
C25 0.0462(11) 0.0457(11) 0.0367(10) -0.0155(9) 0.0014(8) -0.0043(8)
C26 0.0748(17) 0.0596(15) 0.0525(13) -0.0027(12) -0.0076(12) -0.0080(11)
C27 0.085(2) 0.097(2) 0.0633(17) -0.0034(18) -0.0250(15) 0.0086(16)
C28 0.109(3) 0.114(3) 0.0461(14) -0.043(2) -0.0140(15) -0.0181(16)
C29 0.105(2) 0.0792(19) 0.0503(14) -0.0315(17) 0.0058(15) -0.0245(14)
C30 0.0676(15) 0.0556(13) 0.0439(12) -0.0137(11) 0.0042(10) -0.0117(10)
C31 0.0347(10) 0.0504(12) 0.0621(13) -0.0120(9) 0.0020(9) -0.0138(10)
C32 0.0571(14) 0.0621(15) 0.0674(15) -0.0162(12) 0.0167(12) -0.0246(12)
C33 0.0606(15) 0.0452(13) 0.096(2) -0.0101(11) 0.0197(14) -0.0254(13)
C34 0.0461(12) 0.0433(12) 0.0891(19) -0.0129(10) 0.0008(12) -0.0122(12)
C35 0.0544(13) 0.0588(14) 0.0634(14) -0.0060(11) -0.0084(11) -0.0155(11)
C36 0.0503(13) 0.0540(13) 0.0620(14) 0.0009(10) -0.0050(11) -0.0205(11)
C37 0.0652(17) 0.0453(14) 0.125(3) -0.0074(13) 0.0036(17) -0.0026(15)
C38 0.120(3) 0.087(2) 0.122(3) 0.011(2) -0.017(3) 0.019(2)

loop_
_atom_type_symbol
_atom_type_description
_atom_type_scat_dispersion_real
_atom_type_scat_dispersion_imag
_atom_type_scat_source
C C 0.0033 0.0016 'International Tables Vol C Tables 4.2.6.8 and 6.1.1.4'
H H 0.0000 0.0000 'International Tables Vol C Tables 4.2.6.8 and 6.1.1.4'
O O 0.0106 0.0060 'International Tables Vol C Tables 4.2.6.8 and 6.1.1.4'
Sn Sn -0.6537 1.4246 'International Tables Vol C Tables 4.2.6.8 and 6.1.1.4'

loop_
_geom_angle_atom_site_label_1
_geom_angle_atom_site_label_2
_geom_angle_atom_site_label_3
_geom_angle
_geom_angle_publ_flag
O1 Sn1 C11 93.55(7) y
O1 Sn1 C21 99.90(7) y
C11 Sn1 C21 119.21(8) y
O1 Sn1 C1 109.00(7) y
C11 Sn1 C1 115.07(8) y
C21 Sn1 C1 115.49(8) y
C31 O1 Sn1 126.62(13) ?
C2 C1 Sn1 119.10(14) ?
C2 C1 H1A 107.5 ?
Sn1 C1 H1A 107.5 ?
C2 C1 H1B 107.5 ?
Sn1 C1 H1B 107.5 ?
H1A C1 H1B 107.0 ?
C3 C2 C5 112.8(2) ?
C3 C2 C4 108.1(2) ?
C5 C2 C4 108.25(19) ?
C3 C2 C1 109.03(19) ?
C5 C2 C1 110.00(17) ?
C4 C2 C1 108.5(2) ?
C2 C3 H3A 109.5 ?
C2 C3 H3B 109.5 ?
H3A C3 H3B 109.5 ?
C2 C3 H3C 109.5 ?
H3A C3 H3C 109.5 ?
H3B C3 H3C 109.5 ?
C2 C4 H4A 109.5 ?
C2 C4 H4B 109.5 ?
H4A C4 H4B 109.5 ?
C2 C4 H4C 109.5 ?
H4A C4 H4C 109.5 ?
H4B C4 H4C 109.5 ?
C10 C5 C6 116.5(2) ?
C10 C5 C2 120.1(2) ?
C6 C5 C2 123.3(2) ?
C7 C6 C5 121.1(3) ?
C7 C6 H6 119.5 ?
C5 C6 H6 119.5 ?
C8 C7 C6 121.3(3) ?
C8 C7 H7 119.4 ?
C6 C7 H7 119.4 ?
C9 C8 C7 118.5(3) ?
C9 C8 H8 120.7 ?
C7 C8 H8 120.7 ?
C8 C9 C10 121.1(3) ?
C8 C9 H9 119.5 ?
C10 C9 H9 119.5 ?
C5 C10 C9 121.4(2) ?
C5 C10 H10 119.3 ?
C9 C10 H10 119.3 ?
C12 C11 Sn1 118.51(14) ?
C12 C11 H11A 107.7 ?
Sn1 C11 H11A 107.7 ?
C12 C11 H11B 107.7 ?
Sn1 C11 H11B 107.7 ?
H11A C11 H11B 107.1 ?
C15 C12 C13 112.7(2) ?
C15 C12 C14 108.08(18) ?
C13 C12 C14 108.4(2) ?
C15 C12 C11 110.59(17) ?
C13 C12 C11 108.87(18) ?
C14 C12 C11 108.05(19) ?
C12 C13 H13A 109.5 ?
C12 C13 H13B 109.5 ?
H13A C13 H13B 109.5 ?
C12 C13 H13C 109.5 ?
H13A C13 H13C 109.5 ?
H13B C13 H13C 109.5 ?
C12 C14 H14A 109.5 ?
C12 C14 H14B 109.5 ?
H14A C14 H14B 109.5 ?
C12 C14 H14C 109.5 ?
H14A C14 H14C 109.5 ?
H14B C14 H14C 109.5 ?
C16 C15 C20 117.1(2) ?
C16 C15 C12 119.9(2) ?
C20 C15 C12 123.0(2) ?
C17 C16 C15 121.8(3) ?
C17 C16 H16 119.1 ?
C15 C16 H16 119.1 ?
C18 C17 C16 120.3(3) ?
C18 C17 H17 119.9 ?
C16 C17 H17 119.9 ?
C19 C18 C17 119.1(3) ?
C19 C18 H18 120.4 ?
C17 C18 H18 120.4 ?
C18 C19 C20 121.2(3) ?
C18 C19 H19 119.4 ?
C20 C19 H19 119.4 ?
C15 C20 C19 120.5(3) ?
C15 C20 H20 119.8 ?
C19 C20 H20 119.8 ?
C22 C21 Sn1 118.13(13) ?
C22 C21 H21A 107.8 ?
Sn1 C21 H21A 107.8 ?
C22 C21 H21B 107.8 ?
Sn1 C21 H21B 107.8 ?
H21A C21 H21B 107.1 ?
C24 C22 C25 112.32(18) ?
C24 C22 C23 108.2(2) ?
C25 C22 C23 108.86(18) ?
C24 C22 C21 109.37(18) ?
C25 C22 C21 110.23(16) ?
C23 C22 C21 107.75(17) ?
C22 C23 H23A 109.5 ?
C22 C23 H23B 109.5 ?
H23A C23 H23B 109.5 ?
C22 C23 H23C 109.5 ?
H23A C23 H23C 109.5 ?
H23B C23 H23C 109.5 ?
C22 C24 H24A 109.5 ?
C22 C24 H24B 109.5 ?
H24A C24 H24B 109.5 ?
C22 C24 H24C 109.5 ?
H24A C24 H24C 109.5 ?
H24B C24 H24C 109.5 ?
C26 C25 C30 116.7(2) ?
C26 C25 C22 120.58(19) ?
C30 C25 C22 122.73(19) ?
C25 C26 C27 121.3(3) ?
C25 C26 H26 119.4 ?
C27 C26 H26 119.4 ?
C28 C27 C26 120.0(3) ?
C28 C27 H27 120.0 ?
C26 C27 H27 120.0 ?
C27 C28 C29 119.8(3) ?
C27 C28 H28 120.1 ?
C29 C28 H28 120.1 ?
C28 C29 C30 120.3(3) ?
C28 C29 H29 119.9 ?
C30 C29 H29 119.9 ?
C29 C30 C25 121.9(2) ?
C29 C30 H30 119.0 ?
C25 C30 H30 119.0 ?
O1 C31 C36 123.31(19) ?
O1 C31 C32 119.3(2) ?
C36 C31 C32 117.4(2) ?
C33 C32 C31 120.7(2) ?
C33 C32 H32 119.7 ?
C31 C32 H32 119.7 ?
C32 C33 C34 121.7(2) ?
C32 C33 H33 119.1 ?
C34 C33 H33 119.1 ?
C35 C34 C33 117.8(2) ?
C35 C34 C37 122.6(3) ?
C33 C34 C37 119.6(2) ?
C34 C35 C36 121.2(2) ?
C34 C35 H35 119.4 ?
C36 C35 H35 119.4 ?
C31 C36 C35 121.1(2) ?
C31 C36 H36 119.4 ?
C35 C36 H36 119.4 ?
O2 C37 C34 120.2(3) ?
O2 C37 C38 120.9(3) ?
C34 C37 C38 118.9(3) ?
C37 C38 H38A 109.5 ?
C37 C38 H38B 109.5 ?
H38A C38 H38B 109.5 ?
C37 C38 H38C 109.5 ?
H38A C38 H38C 109.5 ?
H38B C38 H38C 109.5 ?

loop_
_geom_bond_atom_site_label_1
_geom_bond_atom_site_label_2
_geom_bond_distance
_geom_bond_publ_flag
Sn1 O1 2.041(2) y
Sn1 C11 2.144(2) y
Sn1 C21 2.154(2) y
Sn1 C1 2.157(2) y
O1 C31 1.333(3) ?
O2 C37 1.203(4) ?
C1 C2 1.544(3) ?
C1 H1A 0.9700 ?
C1 H1B 0.9700 ?
C2 C3 1.527(3) ?
C2 C5 1.528(3) ?
C2 C4 1.544(3) ?
C3 H3A 0.9600 ?
C3 H3B 0.9600 ?
C3 H3C 0.9600 ?
C4 H4A 0.9600 ?
C4 H4B 0.9600 ?
C4 H4C 0.9600 ?
C5 C10 1.383(3) ?
C5 C6 1.390(3) ?
C6 C7 1.389(4) ?
C6 H6 0.9300 ?
C7 C8 1.360(5) ?
C7 H7 0.9300 ?
C8 C9 1.357(4) ?
C8 H8 0.9300 ?
C9 C10 1.390(3) ?
C9 H9 0.9300 ?
C10 H10 0.9300 ?
C11 C12 1.539(3) ?
C11 H11A 0.9700 ?
C11 H11B 0.9700 ?
C12 C15 1.522(3) ?
C12 C13 1.535(3) ?
C12 C14 1.537(3) ?
C13 H13A 0.9600 ?
C13 H13B 0.9600 ?
C13 H13C 0.9600 ?
C14 H14A 0.9600 ?
C14 H14B 0.9600 ?
C14 H14C 0.9600 ?
C15 C16 1.382(3) ?
C15 C20 1.385(3) ?
C16 C17 1.376(4) ?
C16 H16 0.9300 ?
C17 C18 1.367(5) ?
C17 H17 0.9300 ?
C18 C19 1.353(5) ?
C18 H18 0.9300 ?
C19 C20 1.388(4) ?
C19 H19 0.9300 ?
C20 H20 0.9300 ?
C21 C22 1.547(3) ?
C21 H21A 0.9700 ?
C21 H21B 0.9700 ?
C22 C24 1.521(3) ?
C22 C25 1.530(3) ?
C22 C23 1.538(3) ?
C23 H23A 0.9600 ?
C23 H23B 0.9600 ?
C23 H23C 0.9600 ?
C24 H24A 0.9600 ?
C24 H24B 0.9600 ?
C24 H24C 0.9600 ?
C25 C26 1.376(3) ?
C25 C30 1.385(3) ?
C26 C27 1.397(4) ?
C26 H26 0.9300 ?
C27 C28 1.354(4) ?
C27 H27 0.9300 ?
C28 C29 1.358(4) ?
C28 H28 0.9300 ?
C29 C30 1.372(3) ?
C29 H29 0.9300 ?
C30 H30 0.9300 ?
C31 C36 1.384(3) ?
C31 C32 1.399(3) ?
C32 C33 1.373(3) ?
C32 H32 0.9300 ?
C33 C34 1.381(4) ?
C33 H33 0.9300 ?
C34 C35 1.374(3) ?
C34 C37 1.490(4) ?
C35 C36 1.385(3) ?
C35 H35 0.9300 ?
C36 H36 0.9300 ?
C37 C38 1.500(5) ?
C38 H38A 0.9600 ?
C38 H38B 0.9600 ?
C38 H38C 0.9600 ?

loop_
_geom_torsion_atom_site_label_1
_geom_torsion_atom_site_label_2
_geom_torsion_atom_site_label_3
_geom_torsion_atom_site_label_4
_geom_torsion
C11 Sn1 O1 C31 -163.81(17)
C21 Sn1 O1 C31 -43.34(18)
C1 Sn1 O1 C31 78.13(18)
O1 Sn1 C1 C2 67.67(17)
C11 Sn1 C1 C2 -35.82(19)
C21 Sn1 C1 C2 179.11(15)
Sn1 C1 C2 C3 -68.2(2)
Sn1 C1 C2 C5 56.0(2)
Sn1 C1 C2 C4 174.23(16)
C3 C2 C5 C10 174.1(2)
C4 C2 C5 C10 -66.3(3)
C1 C2 C5 C10 52.1(3)
C3 C2 C5 C6 -4.1(3)
C4 C2 C5 C6 115.6(3)
C1 C2 C5 C6 -126.1(2)
C10 C5 C6 C7 -1.8(4)
C2 C5 C6 C7 176.4(2)
C5 C6 C7 C8 0.4(5)
C6 C7 C8 C9 1.7(5)
C7 C8 C9 C10 -2.4(4)
C6 C5 C10 C9 1.1(3)
C2 C5 C10 C9 -177.1(2)
C8 C9 C10 C5 1.0(4)
O1 Sn1 C11 C12 90.31(16)
C21 Sn1 C11 C12 -13.1(2)
C1 Sn1 C11 C12 -156.78(15)
Sn1 C11 C12 C15 66.0(2)
Sn1 C11 C12 C13 -58.4(2)
Sn1 C11 C12 C14 -175.93(16)
C13 C12 C15 C16 174.6(2)
C14 C12 C15 C16 -65.6(3)
C11 C12 C15 C16 52.5(3)
C13 C12 C15 C20 -7.6(3)
C14 C12 C15 C20 112.2(2)
C11 C12 C15 C20 -129.7(2)
C20 C15 C16 C17 0.9(3)
C12 C15 C16 C17 178.8(2)
C15 C16 C17 C18 -0.4(4)
C16 C17 C18 C19 0.2(4)
C17 C18 C19 C20 -0.6(4)
C16 C15 C20 C19 -1.3(3)
C12 C15 C20 C19 -179.1(2)
C18 C19 C20 C15 1.2(4)
O1 Sn1 C21 C22 144.23(15)
C11 Sn1 C21 C22 -116.01(15)
C1 Sn1 C21 C22 27.53(18)
Sn1 C21 C22 C24 59.0(2)
Sn1 C21 C22 C25 -64.9(2)
Sn1 C21 C22 C23 176.41(15)
C24 C22 C25 C26 -179.1(2)
C23 C22 C25 C26 61.1(3)
C21 C22 C25 C26 -56.9(3)
C24 C22 C25 C30 0.9(3)
C23 C22 C25 C30 -118.9(2)
C21 C22 C25 C30 123.1(2)
C30 C25 C26 C27 -0.2(4)
C22 C25 C26 C27 179.7(2)
C25 C26 C27 C28 -0.2(5)
C26 C27 C28 C29 0.5(5)
C27 C28 C29 C30 -0.4(5)
C28 C29 C30 C25 -0.1(4)
C26 C25 C30 C29 0.4(4)
C22 C25 C30 C29 -179.6(2)
Sn1 O1 C31 C36 -37.9(3)
Sn1 O1 C31 C32 143.00(17)
O1 C31 C32 C33 177.8(2)
C36 C31 C32 C33 -1.4(3)
C31 C32 C33 C34 0.9(4)
C32 C33 C34 C35 0.8(4)
C32 C33 C34 C37 -177.0(2)
C33 C34 C35 C36 -1.9(4)
C37 C34 C35 C36 175.8(2)
O1 C31 C36 C35 -178.9(2)
C32 C31 C36 C35 0.3(3)
C34 C35 C36 C31 1.4(4)
C35 C34 C37 O2 -167.0(3)
C33 C34 C37 O2 10.7(4)
C35 C34 C37 C38 13.0(4)
C33 C34 C37 C38 -169.3(3)

loop_
_cod_related_entry_id
_cod_related_entry_database
_cod_related_entry_code
1 ChemSpider 24737476
